data_2232326
loop_
_publ_author_name
'Fairuz, Zainal Abidin'
'Aiyub, Zaharah'
'Abdullah, Zanariah'
'Ng, Seik Weng'
'Tiekink, Edward R. T.'

_publ_section_title
;
 4-Methyl-<i>N</i>-(3-methylphenyl)pyridin-2-amine
;
_journal_coeditor_code HG5117
_journal_issue 11
_journal_name_full 'Acta Crystallographica Section E'
_journal_page_first o3078
_journal_paper_doi 10.1107/S1600536811044059
_journal_volume 67
_journal_year 2011
_chemical_formula_iupac 'C13 H14 N2'
_chemical_formula_moiety 'C13 H14 N2'
_chemical_formula_sum 'C13 H14 N2'
_chemical_formula_weight 198.26
_chemical_name_common N-(4-Methyl-2-pyridyl)-m-toluidine
_chemical_name_systematic
;
4-Methyl-<i>N</i>-(3-methylphenyl)pyridin-2-amine
;
_space_group_IT_number 2
_symmetry_cell_setting triclinic
_symmetry_space_group_name_Hall '-P 1'
_symmetry_space_group_name_H-M 'P -1'
_atom_sites_solution_hydrogens geom
_atom_sites_solution_primary direct
_atom_sites_solution_secondary difmap
_cell_angle_alpha 106.957(2)
_cell_angle_beta 91.859(2)
_cell_angle_gamma 95.720(2)
_cell_formula_units_Z 2
_cell_length_a 7.1802(9)
_cell_length_b 7.6509(10)
_cell_length_c 10.8120(14)
_cell_measurement_reflns_used 1537
_cell_measurement_temperature 293(2)
_cell_measurement_theta_max 24.178
_cell_measurement_theta_min 2.801
_cell_volume 564.12(13)
_computing_cell_refinement 'SAINT (Bruker, 2009)'
_computing_data_collection 'APEX2 (Bruker, 2009)'
_computing_data_reduction 'SAINT (Bruker, 2009)'
_computing_molecular_graphics
;
ORTEP-3 (Farrugia, 1997) and DIAMOND (Brandenburg, 2006)
;
_computing_publication_material 'publCIF (Westrip, 2010)'
_computing_structure_refinement 'SHELXL97 (Sheldrick, 2008)'
_computing_structure_solution 'SHELXS97 (Sheldrick, 2008)'
_diffrn_ambient_temperature 293(2)
_diffrn_measured_fraction_theta_full 0.995
_diffrn_measured_fraction_theta_max 0.995
_diffrn_measurement_device_type 'Bruker SMART APEX'
_diffrn_measurement_method '\w scans'
_diffrn_radiation_monochromator graphite
_diffrn_radiation_source 'fine-focus sealed tube'
_diffrn_radiation_type MoK\a
_diffrn_radiation_wavelength 0.71073
_diffrn_reflns_av_R_equivalents 0.0290
_diffrn_reflns_av_sigmaI/netI 0.0361
_diffrn_reflns_limit_h_max 9
_diffrn_reflns_limit_h_min -8
_diffrn_reflns_limit_k_max 9
_diffrn_reflns_limit_k_min -9
_diffrn_reflns_limit_l_max 14
_diffrn_reflns_limit_l_min -12
_diffrn_reflns_number 7262
_diffrn_reflns_theta_full 27.49
_diffrn_reflns_theta_max 27.49
_diffrn_reflns_theta_min 1.97
_diffrn_standards_decay_% 0
_diffrn_standards_interval_count 0
_diffrn_standards_interval_time 0
_diffrn_standards_number 0
_exptl_absorpt_coefficient_mu 0.070
_exptl_absorpt_correction_T_max 0.9930
_exptl_absorpt_correction_T_min 0.9861
_exptl_absorpt_correction_type multi-scan
_exptl_absorpt_process_details '(SADABS; Sheldrick, 1996)'
_exptl_crystal_colour colourless
_exptl_crystal_density_diffrn 1.167
_exptl_crystal_density_method 'not measured'
_exptl_crystal_description Prism
_exptl_crystal_F_000 212
_exptl_crystal_size_max 0.20
_exptl_crystal_size_mid 0.18
_exptl_crystal_size_min 0.10
_refine_diff_density_max 0.235
_refine_diff_density_min -0.193
_refine_ls_extinction_method none
_refine_ls_goodness_of_fit_ref 1.016
_refine_ls_hydrogen_treatment mixed
_refine_ls_matrix_type full
_refine_ls_number_parameters 142
_refine_ls_number_reflns 2581
_refine_ls_number_restraints 1
_refine_ls_restrained_S_all 1.016
_refine_ls_R_factor_all 0.0832
_refine_ls_R_factor_gt 0.0530
_refine_ls_shift/su_max 0.000
_refine_ls_shift/su_mean 0.000
_refine_ls_structure_factor_coef Fsqd
_refine_ls_weighting_details 'calc w=1/[\s^2^(Fo^2^)+(0.0822P)^2^+0.1088P] where P=(Fo^2^+2Fc^2^)/3'
_refine_ls_weighting_scheme calc
_refine_ls_wR_factor_gt 0.1426
_refine_ls_wR_factor_ref 0.1679
_reflns_number_gt 1694
_reflns_number_total 2581
_reflns_threshold_expression I>2\s(I)
_cod_data_source_file hg5117.cif
_cod_data_source_block I
_cod_database_code 2232326
_cod_database_fobs_code 2232326

loop_
_symmetry_equiv_pos_as_xyz
'x, y, z'
'-x, -y, -z'

loop_
_atom_site_type_symbol
_atom_site_label
_atom_site_fract_x
_atom_site_fract_y
_atom_site_fract_z
_atom_site_U_iso_or_equiv
_atom_site_adp_type
_atom_site_calc_flag
_atom_site_refinement_flags
_atom_site_occupancy
_atom_site_symmetry_multiplicity
N N1 0.6599(2) 0.6400(2) 0.64600(14) 0.0512(4) Uani d D 1 1
H H1n 0.561(2) 0.563(2) 0.6173(18) 0.061(6) Uiso d D 1 1
N N2 0.7026(2) 0.6004(2) 0.43224(13) 0.0445(4) Uani d . 1 1
C C1 0.7759(2) 0.6687(2) 0.55430(15) 0.0384(4) Uani d . 1 1
C C2 0.9589(2) 0.7569(2) 0.58388(16) 0.0424(4) Uani d . 1 1
H H2 1.0056 0.8030 0.6698 0.051 Uiso calc R 1 1
C C3 1.0702(3) 0.7759(2) 0.48638(18) 0.0452(4) Uani d . 1 1
C C4 0.9924(3) 0.7063(3) 0.35997(18) 0.0537(5) Uani d . 1 1
H H4 1.0613 0.7182 0.2909 0.064 Uiso calc R 1 1
C C5 0.8129(3) 0.6199(3) 0.33856(17) 0.0530(5) Uani d . 1 1
H H5 0.7643 0.5716 0.2532 0.064 Uiso calc R 1 1
C C6 1.2683(3) 0.8666(3) 0.5154(2) 0.0616(6) Uani d . 1 1
H H6A 1.3222 0.8406 0.5897 0.092 Uiso calc R 1 1
H H6B 1.2691 0.9972 0.5331 0.092 Uiso calc R 1 1
H H6C 1.3405 0.8202 0.4422 0.092 Uiso calc R 1 1
C C7 0.6915(2) 0.7151(2) 0.78132(15) 0.0408(4) Uani d . 1 1
C C8 0.6745(3) 0.6003(3) 0.85864(17) 0.0483(5) Uani d . 1 1
H H8 0.6491 0.4739 0.8210 0.058 Uiso calc R 1 1
C C9 0.6951(3) 0.6721(3) 0.99134(19) 0.0592(5) Uani d . 1 1
H H9 0.6829 0.5941 1.0431 0.071 Uiso calc R 1 1
C C10 0.7336(3) 0.8593(3) 1.04803(18) 0.0580(5) Uani d . 1 1
H H10 0.7490 0.9063 1.1378 0.070 Uiso calc R 1 1
C C11 0.7494(2) 0.9777(3) 0.97289(18) 0.0488(5) Uani d . 1 1
C C12 0.7282(2) 0.9038(2) 0.83984(17) 0.0460(4) Uani d . 1 1
H H12 0.7386 0.9821 0.7881 0.055 Uiso calc R 1 1
C C13 0.7845(3) 1.1821(3) 1.0352(2) 0.0708(7) Uani d . 1 1
H H13A 0.7804 1.2436 0.9696 0.106 Uiso calc R 1 1
H H13B 0.9056 1.2125 1.0811 0.106 Uiso calc R 1 1
H H13C 0.6897 1.2207 1.0947 0.106 Uiso calc R 1 1

loop_
_atom_site_aniso_label
_atom_site_aniso_U_11
_atom_site_aniso_U_22
_atom_site_aniso_U_33
_atom_site_aniso_U_12
_atom_site_aniso_U_13
_atom_site_aniso_U_23
N1 0.0469(9) 0.0642(10) 0.0337(8) -0.0178(8) -0.0010(7) 0.0089(7)
N2 0.0478(9) 0.0479(8) 0.0344(8) -0.0035(6) -0.0010(6) 0.0105(6)
C1 0.0425(9) 0.0371(8) 0.0336(9) -0.0011(7) 0.0002(7) 0.0094(6)
C2 0.0412(10) 0.0439(9) 0.0389(9) -0.0001(7) -0.0010(7) 0.0094(7)
C3 0.0429(10) 0.0388(8) 0.0555(11) 0.0066(7) 0.0092(8) 0.0151(8)
C4 0.0577(12) 0.0583(11) 0.0470(11) 0.0047(9) 0.0167(9) 0.0178(9)
C5 0.0619(13) 0.0587(11) 0.0353(9) 0.0010(9) 0.0038(9) 0.0109(8)
C6 0.0429(11) 0.0623(12) 0.0786(15) -0.0001(9) 0.0112(10) 0.0204(11)
C7 0.0333(9) 0.0509(10) 0.0349(9) -0.0009(7) 0.0007(7) 0.0094(7)
C8 0.0512(11) 0.0478(10) 0.0446(10) -0.0004(8) 0.0034(8) 0.0135(8)
C9 0.0670(14) 0.0693(13) 0.0443(11) 0.0016(10) 0.0031(9) 0.0237(10)
C10 0.0566(12) 0.0755(14) 0.0339(9) 0.0037(10) 0.0018(8) 0.0050(9)
C11 0.0356(9) 0.0530(10) 0.0483(11) 0.0067(8) -0.0004(8) 0.0001(8)
C12 0.0434(10) 0.0478(10) 0.0466(10) 0.0020(7) -0.0014(8) 0.0153(8)
C13 0.0576(13) 0.0582(12) 0.0774(15) 0.0090(10) -0.0050(11) -0.0096(11)

loop_
_atom_type_symbol
_atom_type_description
_atom_type_scat_dispersion_real
_atom_type_scat_dispersion_imag
_atom_type_scat_source
C C 0.0033 0.0016 'International Tables Vol C Tables 4.2.6.8 and 6.1.1.4'
H H 0.0000 0.0000 'International Tables Vol C Tables 4.2.6.8 and 6.1.1.4'
N N 0.0061 0.0033 'International Tables Vol C Tables 4.2.6.8 and 6.1.1.4'

loop_
_geom_angle_atom_site_label_1
_geom_angle_atom_site_label_2
_geom_angle_atom_site_label_3
_geom_angle
C1 N1 C7 126.61(15)
C1 N1 H1n 115.9(14)
C7 N1 H1n 117.4(14)
C1 N2 C5 116.93(15)
N2 C1 N1 114.66(15)
N2 C1 C2 122.02(15)
N1 C1 C2 123.28(15)
C3 C2 C1 120.26(16)
C3 C2 H2 119.9
C1 C2 H2 119.9
C2 C3 C4 117.35(17)
C2 C3 C6 121.26(18)
C4 C3 C6 121.38(17)
C5 C4 C3 119.02(17)
C5 C4 H4 120.5
C3 C4 H4 120.5
N2 C5 C4 124.40(17)
N2 C5 H5 117.8
C4 C5 H5 117.8
C3 C6 H6A 109.5
C3 C6 H6B 109.5
H6A C6 H6B 109.5
C3 C6 H6C 109.5
H6A C6 H6C 109.5
H6B C6 H6C 109.5
C8 C7 C12 118.87(16)
C8 C7 N1 119.37(16)
C12 C7 N1 121.64(16)
C7 C8 C9 120.19(17)
C7 C8 H8 119.9
C9 C8 H8 119.9
C8 C9 C10 120.34(19)
C8 C9 H9 119.8
C10 C9 H9 119.8
C9 C10 C11 120.69(18)
C9 C10 H10 119.7
C11 C10 H10 119.7
C12 C11 C10 118.37(17)
C12 C11 C13 121.09(19)
C10 C11 C13 120.52(18)
C11 C12 C7 121.52(17)
C11 C12 H12 119.2
C7 C12 H12 119.2
C11 C13 H13A 109.5
C11 C13 H13B 109.5
H13A C13 H13B 109.5
C11 C13 H13C 109.5
H13A C13 H13C 109.5
H13B C13 H13C 109.5

loop_
_geom_bond_atom_site_label_1
_geom_bond_atom_site_label_2
_geom_bond_distance
N1 C1 1.367(2)
N1 C7 1.409(2)
N1 H1n 0.865(10)
N2 C1 1.338(2)
N2 C5 1.339(2)
C1 C2 1.398(2)
C2 C3 1.375(2)
C2 H2 0.9300
C3 C4 1.389(3)
C3 C6 1.500(3)
C4 C5 1.368(3)
C4 H4 0.9300
C5 H5 0.9300
C6 H6A 0.9600
C6 H6B 0.9600
C6 H6C 0.9600
C7 C8 1.378(2)
C7 C12 1.391(2)
C8 C9 1.376(3)
C8 H8 0.9300
C9 C10 1.378(3)
C9 H9 0.9300
C10 C11 1.382(3)
C10 H10 0.9300
C11 C12 1.381(2)
C11 C13 1.503(3)
C12 H12 0.9300
C13 H13A 0.9600
C13 H13B 0.9600
C13 H13C 0.9600

loop_
_geom_hbond_atom_site_label_D
_geom_hbond_atom_site_label_H
_geom_hbond_atom_site_label_A
_geom_hbond_site_symmetry_A
_geom_hbond_distance_DH
_geom_hbond_distance_HA
_geom_hbond_distance_DA
_geom_hbond_angle_DHA
N1 H1n N2 2_666 0.865(10) 2.120(10) 2.978(2) 171.6(19)
C6 H6b Cg1 2_776 0.96 2.73 3.624(3) 155
C13 H13b Cg2 2_777 0.96 2.74 3.612(2) 151
C13 H13c Cg2 2_677 0.96 2.88 3.642(2) 137

loop_
_geom_torsion_atom_site_label_1
_geom_torsion_atom_site_label_2
_geom_torsion_atom_site_label_3
_geom_torsion_atom_site_label_4
_geom_torsion
C5 N2 C1 N1 -177.95(16)
C5 N2 C1 C2 0.1(2)
C7 N1 C1 N2 -171.86(17)
C7 N1 C1 C2 10.1(3)
N2 C1 C2 C3 0.0(3)
N1 C1 C2 C3 177.81(16)
C1 C2 C3 C4 0.7(3)
C1 C2 C3 C6 -178.78(16)
C2 C3 C4 C5 -1.4(3)
C6 C3 C4 C5 178.08(18)
C1 N2 C5 C4 -0.9(3)
C3 C4 C5 N2 1.6(3)
C1 N1 C7 C8 -129.1(2)
C1 N1 C7 C12 54.9(3)
C12 C7 C8 C9 -0.5(3)
N1 C7 C8 C9 -176.57(17)
C7 C8 C9 C10 -0.3(3)
C8 C9 C10 C11 0.9(3)
C9 C10 C11 C12 -0.8(3)
C9 C10 C11 C13 177.77(19)
C10 C11 C12 C7 0.0(3)
C13 C11 C12 C7 -178.52(17)
C8 C7 C12 C11 0.6(3)
N1 C7 C12 C11 176.60(16)

loop_
_cod_related_entry_id
_cod_related_entry_database
_cod_related_entry_code
1 ChemSpider 30657130
